data_7104526
loop_
_publ_author_name
'Dupouy, Gaelle'
'Marchivie, Mathieu'
'Triki, Smail'
'Sala-Pala, Jean'
'G\'omez-Garc\'ia, Carlos J'
'Pillet, S\'ebastien'
'Lecomte, Claude'
'L\'etard, Jean-Fran\,cois'

_publ_section_title
;
 Photoinduced HS state in the first spin-crossover chain containing a
 cyanocarbanion as bridging ligand.
;
_journal_issue 23
_journal_name_full 'Chemical communications (Cambridge, England)'
_journal_page_first 3404
_journal_page_last 3406
_journal_paper_doi 10.1039/b902339a
_journal_volume 34
_journal_year 2009
_chemical_compound_source 'synthesis as described'
_chemical_formula_moiety 'C34 H20 Fe1 N18'
_chemical_formula_sum 'C34 H20 Fe N18'
_chemical_formula_weight 736.53
_chemical_name_systematic
;
?
;
_space_group_IT_number 14
_symmetry_cell_setting monoclinic
_symmetry_Int_Tables_number 14
_symmetry_space_group_name_Hall '-P 2yn'
_symmetry_space_group_name_H-M 'P 1 21/n 1'
_atom_sites_solution_hydrogens geom
_atom_sites_solution_primary direct
_atom_sites_solution_secondary difmap
_audit_conform_dict_location ftp://ftp.iucr.org/pub/cif_core.dic
_audit_conform_dict_name cif_core.dic
_audit_conform_dict_version 2.3
_audit_creation_date 2008-10-17T10:30:09-00:00
_audit_creation_method 'WinGX routine CIF_UPDATE'
_cell_angle_alpha 90
_cell_angle_beta 91.495(5)
_cell_angle_gamma 90
_cell_formula_units_Z 2
_cell_length_a 11.2071(8)
_cell_length_b 12.1518(6)
_cell_length_c 11.8916(5)
_cell_measurement_reflns_used 3462
_cell_measurement_temperature 10(2)
_cell_measurement_theta_max 26.3064
_cell_measurement_theta_min 2.9378
_cell_measurement_wavelength 0.71073
_cell_volume 1618.92(16)
_computing_cell_refinement
;
CrysAlis RED, Oxford Diffraction Ltd.,
Version 1.171.32.5 (release 08-05-2007 CrysAlis171 .NET)
(compiled May 8 2007,13:10:02)
;
_computing_data_collection
;
CrysAlis CCD, Oxford Diffraction Ltd.,
Version 1.171.32.5 (release 08-05-2007 CrysAlis171 .NET)
(compiled May 8 2007,13:10:02)
;
_computing_data_reduction
;
CrysAlis RED, Oxford Diffraction Ltd.,
Version 1.171.32.5 (release 08-05-2007 CrysAlis171 .NET)
(compiled May 8 2007,13:10:02)
;
_computing_molecular_graphics 'Ortep-3 for Windows (Farrugia, 1997)'
_computing_publication_material 'WinGX publication routines (Farrugia, 1999)'
_computing_structure_refinement 'SHELXL-97 (Sheldrick, 1997)'
_computing_structure_solution 'SIR97 (Giacovazzo et al, 1997)'
_diffrn_ambient_temperature 10(2)
_diffrn_detector_area_resol_mean 8.4221
_diffrn_measured_fraction_theta_full 0.739
_diffrn_measured_fraction_theta_max 0.739
_diffrn_radiation_monochromator graphite
_diffrn_radiation_probe x-ray
_diffrn_radiation_type MoK\a
_diffrn_radiation_wavelength 0.71073
_diffrn_reflns_av_R_equivalents 0.0457
_diffrn_reflns_av_unetI/netI 0.1045
_diffrn_reflns_limit_h_max 11
_diffrn_reflns_limit_h_min -13
_diffrn_reflns_limit_k_max 15
_diffrn_reflns_limit_k_min -15
_diffrn_reflns_limit_l_max 13
_diffrn_reflns_limit_l_min -14
_diffrn_reflns_number 7010
_diffrn_reflns_theta_full 26.48
_diffrn_reflns_theta_max 26.48
_diffrn_reflns_theta_min 2.98
_exptl_absorpt_coefficient_mu 0.525
_exptl_absorpt_correction_T_max 1
_exptl_absorpt_correction_T_min 0.90858
_exptl_absorpt_correction_type multi-scan
_exptl_absorpt_process_details
;
CrysAlis RED, Oxford Diffraction Ltd.,
Version 1.171.32.5 (release 08-05-2007 CrysAlis171 .NET)
(compiled May 8 2007,13:10:02)
Empirical absorption correction using spherical harmonics,
implemented in SCALE3 ABSPACK scaling algorithm.
;
_exptl_crystal_colour red
_exptl_crystal_density_diffrn 1.511
_exptl_crystal_density_method 'not measured'
_exptl_crystal_description prism
_exptl_crystal_F_000 752
_exptl_crystal_size_max 0.24
_exptl_crystal_size_mid 0.12
_exptl_crystal_size_min 0.12
_refine_diff_density_max 0.333
_refine_diff_density_min -0.296
_refine_diff_density_rms 0.059
_refine_ls_extinction_method none
_refine_ls_goodness_of_fit_ref 1.04
_refine_ls_hydrogen_treatment mixed
_refine_ls_matrix_type full
_refine_ls_number_parameters 297
_refine_ls_number_reflns 2474
_refine_ls_number_restraints 0
_refine_ls_restrained_S_all 1.04
_refine_ls_R_factor_all 0.0965
_refine_ls_R_factor_gt 0.0485
_refine_ls_shift/su_max 0
_refine_ls_shift/su_mean 0
_refine_ls_structure_factor_coef Fsqd
_refine_ls_weighting_details 'calc w=1/[\s^2^(Fo^2^)+(0.0203P)^2^+1.4342P] where P=(Fo^2^+2Fc^2^)/3'
_refine_ls_weighting_scheme calc
_refine_ls_wR_factor_gt 0.081
_refine_ls_wR_factor_ref 0.0865
_reflns_number_gt 1514
_reflns_number_total 2474
_reflns_threshold_expression >2sigma(I)
_cod_data_source_file b902339a.txt
_cod_data_source_block 10K
_cod_database_code 7104526

loop_
_symmetry_equiv_pos_as_xyz
'x, y, z'
'-x+1/2, y+1/2, -z+1/2'
'-x, -y, -z'
'x-1/2, -y-1/2, z-1/2'

loop_
_atom_site_label
_atom_site_type_symbol
_atom_site_fract_x
_atom_site_fract_y
_atom_site_fract_z
_atom_site_U_iso_or_equiv
_atom_site_adp_type
_atom_site_occupancy
_atom_site_symmetry_multiplicity
_atom_site_calc_flag
_atom_site_refinement_flags
_atom_site_disorder_assembly
_atom_site_disorder_group
C1 C 0.4493(4) 0.7527(4) 0.0324(4) 0.0254(10) Uani 1 1 d . A .
C2 C 0.4321(4) 0.6448(4) -0.0015(4) 0.0304(11) Uani 1 1 d . . .
C3 C 0.4547(4) 0.6169(4) -0.1113(4) 0.0287(11) Uani 1 1 d . . .
C4 C 0.4950(4) 0.6963(3) -0.1844(3) 0.0251(10) Uani 1 1 d . . .
C5 C 0.5098(3) 0.8025(3) -0.1441(3) 0.0219(10) Uani 1 1 d . A .
C6 C 0.5453(3) 0.8972(3) -0.2090(3) 0.0197(10) Uani 1 1 d . A .
C7 C 0.6077(3) 1.0126(3) -0.3347(3) 0.0198(9) Uani 1 1 d . A .
C8 C 0.6514(3) 1.0576(3) -0.4398(3) 0.0196(10) Uani 1 1 d . . .
C9 C 0.6946(4) 1.1639(3) -0.4462(3) 0.0245(10) Uani 1 1 d . . .
C10 C 0.7343(3) 1.2015(3) -0.5475(3) 0.0227(10) Uani 1 1 d . . .
C11 C 0.7298(4) 1.1330(3) -0.6405(3) 0.0250(11) Uani 1 1 d . . .
C12 C 0.6862(4) 1.0282(3) -0.6265(3) 0.0263(11) Uani 1 1 d . . .
C15 C 1.0923(4) 0.8426(3) -0.1002(3) 0.0194(10) Uani 1 1 d . . .
C16 C 1.0000 1.0000 0.0000 0.0168(12) Uani 1 2 d S . .
N3 N 0.6809(3) 0.9885(3) 0.0310(2) 0.0244(8) Uani 1 1 d . . .
C131 C 0.7786(10) 0.9870(8) 0.0005(7) 0.018(3) Uiso 0.50 1 d P A 1
C141 C 0.8773(11) 0.9364(10) -0.1650(9) 0.023(4) Uiso 0.50 1 d P A 1
N81 N 0.8582(8) 0.9018(7) -0.2533(7) 0.026(3) Uiso 0.50 1 d P A 1
N91 N 1.1567(8) 0.7743(9) -0.1150(8) 0.018(3) Uani 0.50 1 d P B 1
C17 C 0.8891(7) 0.9774(5) -0.0538(5) 0.0164(19) Uani 0.50 1 d P A 1
C132 C 0.7783(10) 1.0120(7) 0.0272(7) 0.012(2) Uiso 0.50 1 d P A 2
C142 C 0.8921(10) 0.9118(9) -0.1649(8) 0.010(3) Uiso 0.50 1 d P B 2
N82 N 0.8228(7) 0.8990(6) -0.2349(7) 0.021(2) Uiso 0.50 1 d P B 2
N92 N 1.1016(9) 0.7624(9) -0.1431(8) 0.019(3) Uani 0.50 1 d P B 2
C18 C 0.8938(7) 1.0499(5) 0.0418(5) 0.0119(16) Uiso 0.50 1 d P . 2
C19 C 0.9926(7) 0.9175(6) -0.0850(5) 0.0178(18) Uani 0.50 1 d P . 2
N1 N 0.4867(3) 0.8320(2) -0.0365(2) 0.0182(8) Uani 1 1 d . . .
N2 N 0.5403(2) 0.9979(3) -0.1669(2) 0.0198(7) Uani 1 1 d . . .
N4 N 0.5793(3) 1.0717(2) -0.2453(2) 0.0213(8) Uani 1 1 d . A .
N5 N 0.5872(3) 0.9037(2) -0.3149(2) 0.0220(8) Uani 1 1 d . . .
N6 N 0.6160(4) 0.8103(3) -0.3809(3) 0.0286(9) Uani 1 1 d . A .
N7 N 0.6464(3) 0.9887(3) -0.5292(2) 0.0237(8) Uani 1 1 d . . .
Fe Fe 0.5000 1.0000 0.0000 0.0194(2) Uani 1 2 d S . .
H1 H 0.437(3) 0.774(3) 0.105(3) 0.024(11) Uiso 1 1 d . . .
H1N H 0.616(5) 0.836(4) -0.452(4) 0.10(2) Uiso 1 1 d . . .
H2 H 0.405(3) 0.591(3) 0.053(3) 0.040(12) Uiso 1 1 d . . .
H2N H 0.699(4) 0.795(3) -0.357(3) 0.045(15) Uiso 1 1 d . . .
H3 H 0.446(3) 0.544(3) -0.139(3) 0.023(11) Uiso 1 1 d . . .
H4 H 0.509(3) 0.682(3) -0.269(3) 0.029(10) Uiso 1 1 d . . .
H5 H 0.685(3) 0.977(3) -0.687(2) 0.018(10) Uiso 1 1 d . . .
H6 H 0.761(3) 1.155(3) -0.710(3) 0.036(11) Uiso 1 1 d . . .
H7 H 0.761(3) 1.270(3) -0.560(3) 0.020(11) Uiso 1 1 d . . .
H8 H 0.700(3) 1.208(3) -0.391(3) 0.014(11) Uiso 1 1 d . . .

loop_
_atom_site_aniso_label
_atom_site_aniso_U_11
_atom_site_aniso_U_22
_atom_site_aniso_U_33
_atom_site_aniso_U_23
_atom_site_aniso_U_13
_atom_site_aniso_U_12
C1 0.017(3) 0.029(3) 0.030(2) 0.007(2) 0.0022(19) 0.002(2)
C2 0.022(3) 0.028(3) 0.041(3) 0.020(2) 0.008(2) 0.005(2)
C3 0.021(3) 0.020(3) 0.046(3) 0.006(2) -0.001(2) 0.003(2)
C4 0.019(3) 0.028(3) 0.028(2) 0.006(2) -0.0010(19) 0.006(2)
C5 0.016(3) 0.021(3) 0.028(2) 0.0010(19) -0.0006(19) 0.002(2)
C6 0.012(3) 0.026(3) 0.021(2) -0.0012(18) 0.0003(18) -0.0031(19)
C7 0.017(2) 0.021(3) 0.022(2) 0.0044(19) -0.0023(16) -0.004(2)
C8 0.018(3) 0.021(2) 0.019(2) 0.0029(17) -0.0087(18) -0.0004(19)
C9 0.025(3) 0.024(3) 0.025(2) 0.000(2) 0.000(2) -0.001(2)
C10 0.018(3) 0.022(3) 0.028(2) 0.006(2) 0.000(2) -0.004(2)
C11 0.022(3) 0.031(3) 0.022(2) 0.010(2) 0.000(2) 0.001(2)
C12 0.028(3) 0.030(3) 0.021(2) 0.0011(19) 0.0023(19) -0.004(2)
C15 0.028(3) 0.019(3) 0.012(2) 0.0027(19) 0.0047(19) 0.006(3)
C16 0.018(4) 0.018(3) 0.014(2) 0.008(3) 0.007(3) 0.005(3)
N3 0.023(2) 0.023(2) 0.0278(16) -0.0059(15) 0.0131(16) 0.0029(18)
N91 0.023(8) 0.022(5) 0.007(5) 0.000(3) -0.009(5) 0.009(5)
C17 0.014(5) 0.018(5) 0.017(4) -0.002(3) 0.005(4) 0.000(4)
N92 0.014(8) 0.025(6) 0.016(5) 0.004(4) -0.009(5) 0.000(5)
C19 0.028(5) 0.016(4) 0.009(4) 0.003(3) 0.002(4) 0.005(4)
N1 0.007(2) 0.028(2) 0.0198(18) 0.0085(14) -0.0032(15) 0.0018(15)
N2 0.0173(19) 0.0178(17) 0.0241(15) 0.0023(17) -0.0025(13) -0.0027(18)
N4 0.024(2) 0.022(2) 0.0188(18) 0.0041(15) 0.0026(15) -0.0024(16)
N5 0.026(2) 0.017(2) 0.0232(18) -0.0012(15) 0.0028(15) -0.0011(16)
N6 0.039(3) 0.021(2) 0.025(2) -0.0020(16) 0.003(2) 0.0005(19)
N7 0.025(2) 0.0240(19) 0.0223(16) -0.0020(16) 0.0024(14) -0.0028(18)
Fe 0.0150(5) 0.0215(5) 0.0219(4) 0.0021(4) 0.0041(3) 0.0024(5)

loop_
_atom_type_symbol
_atom_type_description
_atom_type_scat_dispersion_real
_atom_type_scat_dispersion_imag
_atom_type_scat_source
C C 0.0033 0.0016 'International Tables Vol C Tables 4.2.6.8 and 6.1.1.4'
H H 0 0 'International Tables Vol C Tables 4.2.6.8 and 6.1.1.4'
N N 0.0061 0.0033 'International Tables Vol C Tables 4.2.6.8 and 6.1.1.4'
Fe Fe 0.3463 0.8444 'International Tables Vol C Tables 4.2.6.8 and 6.1.1.4'

loop_
_geom_angle_atom_site_label_1
_geom_angle_atom_site_label_2
_geom_angle_atom_site_label_3
_geom_angle
_geom_angle_site_symmetry_1
_geom_angle_site_symmetry_3
_geom_angle_publ_flag
N1 C1 C2 123.2(4) . . ?
C3 C2 C1 118.8(4) . . ?
C2 C3 C4 119.7(4) . . ?
C3 C4 C5 118.0(4) . . ?
N1 C5 C4 123.2(3) . . ?
N1 C5 C6 110.7(3) . . ?
C4 C5 C6 126.0(3) . . ?
N2 C6 N5 108.4(3) . . ?
N2 C6 C5 121.2(3) . . ?
N5 C6 C5 130.4(3) . . ?
N4 C7 N5 109.9(3) . . ?
N4 C7 C8 125.1(3) . . ?
N5 C7 C8 124.9(3) . . ?
N7 C8 C9 122.8(3) . . ?
N7 C8 C7 115.7(3) . . ?
C9 C8 C7 121.5(3) . . ?
C10 C9 C8 118.8(4) . . ?
C9 C10 C11 119.7(4) . . ?
C12 C11 C10 117.8(4) . . ?
N7 C12 C11 124.3(4) . . ?
N92 C15 N91 37.2(5) . . ?
N92 C15 C19 133.3(8) . . ?
N91 C15 C19 169.9(8) . . ?
N92 C15 C18 168.8(8) . 3_775 ?
N91 C15 C18 132.0(8) . 3_775 ?
C19 C15 C18 57.6(4) . 3_775 ?
C17 C16 C17 180.0000(10) . 3_775 ?
C17 C16 C19 119.4(4) . 3_775 ?
C17 C16 C19 60.6(4) 3_775 3_775 ?
C17 C16 C19 60.6(4) . . ?
C17 C16 C19 119.4(4) 3_775 . ?
C19 C16 C19 180.0(5) 3_775 . ?
C17 C16 C18 60.6(4) . . ?
C17 C16 C18 119.4(4) 3_775 . ?
C19 C16 C18 59.3(4) 3_775 . ?
C19 C16 C18 120.7(4) . . ?
C17 C16 C18 119.4(4) . 3_775 ?
C17 C16 C18 60.6(4) 3_775 3_775 ?
C19 C16 C18 120.7(4) 3_775 3_775 ?
C19 C16 C18 59.3(4) . 3_775 ?
C18 C16 C18 180.0000(10) . 3_775 ?
C132 N3 C131 22.1(7) . . ?
C132 N3 Fe 157.6(5) . . ?
C131 N3 Fe 151.5(5) . . ?
N3 C131 C17 169.9(10) . . ?
N81 C141 C17 174.2(13) . . ?
C16 C17 C141 123.4(7) . . ?
C16 C17 C131 123.2(6) . . ?
C141 C17 C131 113.2(9) . . ?
N3 C132 C18 169.7(10) . . ?
N82 C142 C19 171.7(12) . . ?
C132 C18 C19 165.7(7) . 3_775 ?
C132 C18 C16 127.0(7) . . ?
C19 C18 C16 59.8(4) 3_775 . ?
C132 C18 C15 116.0(7) . 3_775 ?
C19 C18 C15 60.1(4) 3_775 3_775 ?
C16 C18 C15 116.9(6) . 3_775 ?
C18 C19 C16 60.8(4) 3_775 . ?
C18 C19 C15 62.3(5) 3_775 . ?
C16 C19 C15 120.0(6) . . ?
C18 C19 C142 157.3(7) 3_775 . ?
C16 C19 C142 121.8(7) . . ?
C15 C19 C142 118.0(7) . . ?
C1 N1 C5 117.1(3) . . ?
C1 N1 Fe 126.7(3) . . ?
C5 N1 Fe 116.0(2) . . ?
C6 N2 N4 109.2(3) . . ?
C6 N2 Fe 113.0(2) . . ?
N4 N2 Fe 137.1(2) . . ?
C7 N4 N2 106.1(3) . . ?
C6 N5 C7 106.3(3) . . ?
C6 N5 N6 123.7(3) . . ?
C7 N5 N6 129.6(3) . . ?
C12 N7 C8 116.7(3) . . ?
N2 Fe N2 180.00(19) 3_675 . ?
N2 Fe N3 86.08(10) 3_675 3_675 ?
N2 Fe N3 93.92(10) . 3_675 ?
N2 Fe N3 93.92(10) 3_675 . ?
N2 Fe N3 86.08(10) . . ?
N3 Fe N3 180.00(18) 3_675 . ?
N2 Fe N1 78.65(12) 3_675 3_675 ?
N2 Fe N1 101.35(12) . 3_675 ?
N3 Fe N1 92.04(12) 3_675 3_675 ?
N3 Fe N1 87.96(12) . 3_675 ?
N2 Fe N1 101.35(12) 3_675 . ?
N2 Fe N1 78.65(12) . . ?
N3 Fe N1 87.96(12) 3_675 . ?
N3 Fe N1 92.04(12) . . ?
N1 Fe N1 180 3_675 . ?

loop_
_geom_bond_atom_site_label_1
_geom_bond_atom_site_label_2
_geom_bond_distance
_geom_bond_site_symmetry_2
_geom_bond_publ_flag
C1 N1 1.339(4) . ?
C1 C2 1.383(5) . ?
C2 C3 1.378(5) . ?
C3 C4 1.383(5) . ?
C4 C5 1.386(5) . ?
C5 N1 1.361(4) . ?
C5 C6 1.446(5) . ?
C6 N2 1.325(4) . ?
C6 N5 1.358(4) . ?
C7 N4 1.328(4) . ?
C7 N5 1.364(4) . ?
C7 C8 1.461(5) . ?
C8 N7 1.353(4) . ?
C8 C9 1.382(5) . ?
C9 C10 1.373(5) . ?
C10 C11 1.384(5) . ?
C11 C12 1.375(5) . ?
C12 N7 1.339(4) . ?
C15 N92 1.109(11) . ?
C15 N91 1.114(12) . ?
C15 C19 1.454(8) . ?
C15 C18 1.486(8) 3_775 ?
C16 C17 1.408(8) . ?
C16 C17 1.408(8) 3_775 ?
C16 C19 1.424(7) 3_775 ?
C16 C19 1.424(7) . ?
C16 C18 1.439(8) . ?
C16 C18 1.439(8) 3_775 ?
N3 C132 1.133(11) . ?
N3 C131 1.159(11) . ?
N3 Fe 2.056(3) . ?
C131 C17 1.421(12) . ?
C141 N81 1.143(14) . ?
C141 C17 1.420(13) . ?
C132 C18 1.374(12) . ?
C142 N82 1.135(14) . ?
C142 C19 1.458(13) . ?
C18 C19 1.417(10) 3_775 ?
C18 C15 1.486(8) 3_775 ?
C19 C18 1.417(10) 3_775 ?
N1 Fe 2.091(3) . ?
N2 N4 1.372(4) . ?
N2 Fe 2.047(3) . ?
N5 N6 1.422(4) . ?
Fe N2 2.047(3) 3_675 ?
Fe N3 2.056(3) 3_675 ?
Fe N1 2.091(3) 3_675 ?
